data_4116425
loop_
_publ_author_name
'Silvio Aime'
'Alessandro Barge'
'James I. Bruce'
'Mauro Botta'
'Judith A. K. Howard'
'Janet M. Moloney'
'David Parker'
'Alvaro S. de Sousa'
'Mark Woods'

_publ_contact_author 'Professor David Parker'
_publ_contact_author_email david.parker@durham.ac.uk
_publ_section_title
;
 NMR, Relaxometric, and Structural Studies of the Hydration and Exchange
 Dynamics of Cationic Lanthanide Complexes of Macrocyclic Tetraamide
 Ligands
;
_journal_name_full 'Journal of the American Chemical Society'
_journal_page_first 5762
_journal_page_last 5771
_journal_paper_doi 10.1021/ja990225d
_journal_volume 121
_journal_year 1999
_chemical_formula_sum 'C20 H43 N8 O5.5'
_chemical_formula_weight 483.62
_chemical_name_systematic
; 
 ? 
;
_space_group_IT_number 15
_symmetry_cell_setting monoclinic
_symmetry_space_group_name_Hall '-C 2yc'
_symmetry_space_group_name_H-M 'C 1 2/c 1'
_atom_sites_solution_hydrogens geom
_atom_sites_solution_primary direct
_atom_sites_solution_secondary difmap
_audit_creation_method SHELXL-97
_cell_angle_alpha 90.00
_cell_angle_beta 106.13(3)
_cell_angle_gamma 90.00
_cell_formula_units_Z 8
_cell_length_a 32.517(7)
_cell_length_b 8.7230(17)
_cell_length_c 18.638(4)
_cell_measurement_temperature 150(2)
_cell_volume 5078(2)
_computing_structure_refinement 'SHELXL-97 (Sheldrick, 1997)'
_computing_structure_solution 'SHELXS-97 (Sheldrick, 1990)'
_diffrn_ambient_temperature 150(2)
_diffrn_measured_fraction_theta_full 1.000
_diffrn_measured_fraction_theta_max 1.000
_diffrn_radiation_monochromator graphite
_diffrn_radiation_source 'fine-focus sealed tube'
_diffrn_radiation_type CuK\a
_diffrn_radiation_wavelength 1.54184
_diffrn_reflns_av_R_equivalents 0.0884
_diffrn_reflns_av_sigmaI/netI 0.0417
_diffrn_reflns_limit_h_max 32
_diffrn_reflns_limit_h_min 0
_diffrn_reflns_limit_k_max 8
_diffrn_reflns_limit_k_min 0
_diffrn_reflns_limit_l_max 17
_diffrn_reflns_limit_l_min -18
_diffrn_reflns_number 2676
_diffrn_reflns_theta_full 49.99
_diffrn_reflns_theta_max 49.99
_diffrn_reflns_theta_min 4.94
_exptl_absorpt_coefficient_mu 0.769
_exptl_crystal_density_diffrn 1.265
_exptl_crystal_F_000 2104
_refine_diff_density_max 0.424
_refine_diff_density_min -0.375
_refine_diff_density_rms 0.077
_refine_ls_extinction_method none
_refine_ls_goodness_of_fit_ref 1.086
_refine_ls_hydrogen_treatment mixed
_refine_ls_matrix_type full
_refine_ls_number_parameters 331
_refine_ls_number_reflns 2618
_refine_ls_number_restraints 0
_refine_ls_restrained_S_all 1.086
_refine_ls_R_factor_all 0.0952
_refine_ls_R_factor_gt 0.0765
_refine_ls_shift/su_max 0.022
_refine_ls_shift/su_mean 0.004
_refine_ls_structure_factor_coef Fsqd
_refine_ls_weighting_details 'calc w=1/[\s^2^(Fo^2^)+(0.1307P)^2^+16.2567P] where P=(Fo^2^+2Fc^2^)/3'
_refine_ls_weighting_scheme calc
_refine_ls_wR_factor_gt 0.1956
_refine_ls_wR_factor_ref 0.2179
_reflns_number_gt 2043
_reflns_number_total 2618
_reflns_threshold_expression >2sigma(I)
_cod_data_source_file ja990225d_3.cif
_cod_data_source_block 97srv012
_cod_original_cell_volume 5078.5(17)
_cod_original_formula_sum 'C20 H43 N8 O5.50'
_cod_database_code 4116425

loop_
_symmetry_equiv_pos_as_xyz
'x, y, z'
'-x, y, -z+1/2'
'x+1/2, y+1/2, z'
'-x+1/2, y+1/2, -z+1/2'
'-x, -y, -z'
'x, -y, z-1/2'
'-x+1/2, -y+1/2, -z'
'x+1/2, -y+1/2, z-1/2'

loop_
_atom_site_label
_atom_site_type_symbol
_atom_site_fract_x
_atom_site_fract_y
_atom_site_fract_z
_atom_site_U_iso_or_equiv
_atom_site_adp_type
_atom_site_occupancy
_atom_site_symmetry_multiplicity
_atom_site_calc_flag
_atom_site_refinement_flags
O1 O 0.13819(13) 0.3830(4) 0.1492(2) 0.0416(10) Uani 1 1 d .
O2 O 0.06953(13) 0.1110(4) -0.2619(2) 0.0484(11) Uani 1 1 d .
O3 O 0.23999(13) -0.4675(4) -0.1117(2) 0.0452(11) Uani 1 1 d .
O4 O 0.01710(13) -0.2931(4) -0.0596(2) 0.0508(11) Uani 1 1 d .
N1 N 0.12592(14) 0.1447(4) 0.0371(2) 0.0315(11) Uani 1 1 d .
N2 N 0.16097(14) 0.0880(5) -0.0977(2) 0.0339(12) Uani 1 1 d .
N3 N 0.17457(13) -0.2572(5) -0.0952(2) 0.0311(11) Uani 1 1 d .
N4 N 0.12899(13) -0.1973(5) 0.0264(2) 0.0297(11) Uani 1 1 d .
N10 N 0.06705(15) 0.4154(5) 0.1259(2) 0.0356(12) Uani 1 1 d .
H10 H 0.0417 0.3810 0.1009 0.043 Uiso 1 1 calc R
N20 N 0.09589(14) -0.0799(5) -0.1801(2) 0.0373(12) Uani 1 1 d .
H20 H 0.1159 -0.1080 -0.1399 0.045 Uiso 1 1 calc R
N30 N 0.20414(15) -0.5154(5) -0.2312(2) 0.0401(12) Uani 1 1 d .
H30 H 0.1810 -0.4972 -0.2680 0.048 Uiso 1 1 calc R
N40 N 0.05313(14) -0.0669(5) -0.0499(2) 0.0343(12) Uani 1 1 d .
H40 H 0.0777 -0.0194 -0.0318 0.041 Uiso 1 1 calc R
C1 C 0.15184(18) 0.2545(6) 0.0080(3) 0.0368(14) Uani 1 1 d .
H1B H 0.1695 0.3149 0.0504 0.024(12) Uiso 1 1 calc R
H1A H 0.1322 0.3267 -0.0259 0.041(15) Uiso 1 1 calc R
C2 C 0.18123(19) 0.1852(6) -0.0337(3) 0.0376(15) Uani 1 1 d .
H2B H 0.1962 0.2698 -0.0514 0.042(15) Uiso 1 1 calc R
H2A H 0.2032 0.1236 0.0020 0.033(14) Uiso 1 1 calc R
C3 C 0.19359(18) 0.0063(6) -0.1247(3) 0.0371(15) Uani 1 1 d .
H3B H 0.2185 0.0747 -0.1200 0.046(16) Uiso 1 1 calc R
H3A H 0.1815 -0.0186 -0.1782 0.034(14) Uiso 1 1 calc R
C4 C 0.20854(18) -0.1400(6) -0.0817(3) 0.0339(14) Uani 1 1 d .
H4B H 0.2333 -0.1815 -0.0964 0.029(13) Uiso 1 1 calc R
H4A H 0.2182 -0.1164 -0.0276 0.018(12) Uiso 1 1 calc R
C5 C 0.17644(18) -0.3581(6) -0.0317(3) 0.0332(14) Uani 1 1 d .
H5B H 0.2048 -0.4086 -0.0171 0.024(13) Uiso 1 1 calc R
H5A H 0.1546 -0.4394 -0.0481 0.045(16) Uiso 1 1 calc R
C6 C 0.16936(18) -0.2812(6) 0.0366(3) 0.0331(14) Uani 1 1 d .
H6B H 0.1710 -0.3606 0.0753 0.015(11) Uiso 1 1 calc R
H6A H 0.1932 -0.2086 0.0564 0.010(11) Uiso 1 1 calc R
C7 C 0.12950(18) -0.1105(6) 0.0944(3) 0.0320(13) Uani 1 1 d .
H7B H 0.1450 -0.1705 0.1387 0.029(13) Uiso 1 1 calc R
H7A H 0.0997 -0.0962 0.0969 0.017(12) Uiso 1 1 calc R
C8 C 0.15053(17) 0.0445(6) 0.0967(3) 0.0332(14) Uani 1 1 d .
H8B H 0.1530 0.0932 0.1457 0.019(12) Uiso 1 1 calc R
H8A H 0.1798 0.0311 0.0914 0.020(12) Uiso 1 1 calc R
C10 C 0.09062(18) 0.2202(6) 0.0559(3) 0.0346(14) Uani 1 1 d .
H10B H 0.0738 0.1406 0.0729 0.040(15) Uiso 1 1 calc R
H10A H 0.0718 0.2648 0.0094 0.030(13) Uiso 1 1 calc R
C11 C 0.1011(2) 0.3477(6) 0.1155(3) 0.0309(13) Uani 1 1 d .
C12 C 0.0692(2) 0.5456(7) 0.1771(3) 0.0459(16) Uani 1 1 d .
H12C H 0.0401 0.5778 0.1758 0.069 Uiso 1 1 calc R
H12B H 0.0843 0.6312 0.1616 0.069 Uiso 1 1 calc R
H12A H 0.0846 0.5145 0.2280 0.069 Uiso 1 1 calc R
C20 C 0.13028(18) 0.1679(6) -0.1577(3) 0.0399(15) Uani 1 1 d .
H20B H 0.1458 0.2174 -0.1903 0.046(16) Uiso 1 1 calc R
H20A H 0.1164 0.2498 -0.1359 0.050(16) Uiso 1 1 calc R
C21 C 0.09588(18) 0.0638(6) -0.2050(3) 0.0373(15) Uani 1 1 d .
C22 C 0.01659(19) 0.0217(7) -0.0915(3) 0.0426(15) Uani 1 1 d .
H22C H 0.0250 0.1291 -0.0936 0.064 Uiso 1 1 calc R
H22B H -0.0063 0.0150 -0.0668 0.064 Uiso 1 1 calc R
H22A H 0.0063 -0.0191 -0.1424 0.064 Uiso 1 1 calc R
C30 C 0.17110(18) -0.3413(6) -0.1633(3) 0.0360(14) Uani 1 1 d .
H30B H 0.1671 -0.2664 -0.2046 0.043 Uiso 1 1 calc R
H30A H 0.1449 -0.4047 -0.1737 0.043 Uiso 1 1 calc R
C31 C 0.20875(19) -0.4467(6) -0.1653(3) 0.0334(14) Uani 1 1 d .
C32 C 0.2366(2) -0.6199(7) -0.2435(3) 0.0500(17) Uani 1 1 d .
H32C H 0.2274 -0.6590 -0.2948 0.075 Uiso 1 1 calc R
H32B H 0.2404 -0.7057 -0.2084 0.075 Uiso 1 1 calc R
H32A H 0.2638 -0.5650 -0.2357 0.075 Uiso 1 1 calc R
C40 C 0.09172(17) -0.2964(6) 0.0027(3) 0.0356(14) Uani 1 1 d .
H40B H 0.0873 -0.3477 0.0473 0.049(17) Uiso 1 1 calc R
H40A H 0.0979 -0.3772 -0.0302 0.041(15) Uiso 1 1 calc R
C41 C 0.05124(18) -0.2181(6) -0.0377(3) 0.0338(14) Uani 1 1 d .
C42 C 0.0639(2) -0.1908(7) -0.2174(3) 0.0459(16) Uani 1 1 d .
H42C H 0.0695 -0.2889 -0.1909 0.09(3) Uiso 1 1 calc R
H42B H 0.0652 -0.2048 -0.2689 0.055(18) Uiso 1 1 calc R
H42A H 0.0354 -0.1536 -0.2177 0.08(2) Uiso 1 1 calc R
O1W O 0.0000 0.2792(6) -0.2500 0.0393(14) Uani 1 2 d S
H1WA H 0.0227 0.2121 -0.2486 0.08(2) Uiso 1 1 d R
O2W O 0.05113(14) -0.5685(5) -0.1200(2) 0.0593(13) Uani 1 1 d .
H2WB H 0.0237 -0.5841 -0.1587 0.12(3) Uiso 1 1 d R
H2WA H 0.0319 -0.4858 -0.0986 0.12(3) Uiso 1 1 d R

loop_
_atom_site_aniso_label
_atom_site_aniso_U_11
_atom_site_aniso_U_22
_atom_site_aniso_U_33
_atom_site_aniso_U_23
_atom_site_aniso_U_13
_atom_site_aniso_U_12
O1 0.053(3) 0.038(2) 0.034(2) -0.0149(18) 0.013(2) -0.003(2)
O2 0.073(3) 0.041(2) 0.029(2) 0.0102(19) 0.010(2) 0.015(2)
O3 0.060(3) 0.042(2) 0.028(2) -0.0096(18) 0.003(2) 0.011(2)
O4 0.056(3) 0.032(2) 0.064(3) -0.006(2) 0.015(2) -0.005(2)
N1 0.052(3) 0.014(2) 0.030(3) -0.001(2) 0.014(2) 0.002(2)
N2 0.055(3) 0.020(2) 0.028(3) 0.000(2) 0.015(2) 0.005(2)
N3 0.050(3) 0.021(2) 0.022(2) -0.005(2) 0.009(2) 0.000(2)
N4 0.044(3) 0.021(2) 0.025(2) -0.003(2) 0.010(2) -0.004(2)
N10 0.051(3) 0.024(3) 0.035(3) -0.008(2) 0.017(2) 0.000(2)
N20 0.054(3) 0.027(3) 0.030(3) 0.004(2) 0.010(2) 0.002(2)
N30 0.055(3) 0.038(3) 0.025(3) -0.004(2) 0.009(2) 0.011(2)
N40 0.051(3) 0.025(3) 0.026(2) -0.002(2) 0.009(2) -0.001(2)
C1 0.063(4) 0.016(3) 0.031(3) -0.004(2) 0.014(3) -0.002(3)
C2 0.061(4) 0.021(3) 0.032(3) 0.000(3) 0.015(3) -0.001(3)
C3 0.061(4) 0.025(3) 0.029(3) 0.002(3) 0.019(3) 0.002(3)
C4 0.053(4) 0.024(3) 0.028(3) -0.003(2) 0.017(3) 0.003(3)
C5 0.048(4) 0.016(3) 0.036(3) -0.001(3) 0.013(3) 0.002(3)
C6 0.055(4) 0.020(3) 0.024(3) 0.006(2) 0.010(3) -0.001(3)
C7 0.052(4) 0.023(3) 0.023(3) 0.000(2) 0.013(3) 0.000(3)
C8 0.052(4) 0.026(3) 0.024(3) -0.007(3) 0.015(3) -0.002(3)
C10 0.053(4) 0.025(3) 0.027(3) -0.003(3) 0.013(3) 0.005(3)
C11 0.051(4) 0.021(3) 0.023(3) 0.004(2) 0.015(3) -0.003(3)
C12 0.069(4) 0.038(4) 0.038(3) -0.014(3) 0.027(3) 0.001(3)
C20 0.065(4) 0.024(3) 0.032(3) 0.007(3) 0.017(3) 0.007(3)
C21 0.057(4) 0.032(4) 0.027(3) 0.000(3) 0.018(3) 0.007(3)
C22 0.060(4) 0.036(3) 0.032(3) 0.003(3) 0.014(3) 0.003(3)
C30 0.051(4) 0.026(3) 0.029(3) -0.005(3) 0.010(3) 0.006(3)
C31 0.057(4) 0.022(3) 0.019(3) -0.005(3) 0.009(3) -0.004(3)
C32 0.070(4) 0.050(4) 0.034(3) -0.010(3) 0.020(3) 0.013(3)
C40 0.052(4) 0.020(3) 0.034(3) 0.000(3) 0.012(3) 0.000(3)
C41 0.045(4) 0.030(4) 0.029(3) -0.002(3) 0.016(3) -0.005(3)
C42 0.061(4) 0.039(4) 0.036(4) -0.004(3) 0.011(3) 0.002(3)
O1W 0.058(4) 0.025(3) 0.035(3) 0.000 0.012(3) 0.000
O2W 0.068(3) 0.041(3) 0.060(3) -0.019(2) 0.003(2) 0.007(2)

loop_
_atom_type_symbol
_atom_type_description
_atom_type_scat_dispersion_real
_atom_type_scat_dispersion_imag
_atom_type_scat_source
C C 0.0181 0.0091 'International Tables Vol C Tables 4.2.6.8 and 6.1.1.4'
H H 0.0000 0.0000 'International Tables Vol C Tables 4.2.6.8 and 6.1.1.4'
N N 0.0311 0.0180 'International Tables Vol C Tables 4.2.6.8 and 6.1.1.4'
O O 0.0492 0.0322 'International Tables Vol C Tables 4.2.6.8 and 6.1.1.4'

loop_
_geom_angle_atom_site_label_1
_geom_angle_atom_site_label_2
_geom_angle_atom_site_label_3
_geom_angle
C10 N1 C8 113.0(4)
C10 N1 C1 111.5(4)
C8 N1 C1 114.8(4)
C20 N2 C2 114.0(4)
C20 N2 C3 111.9(4)
C2 N2 C3 110.7(4)
C30 N3 C5 112.4(4)
C30 N3 C4 112.0(4)
C5 N3 C4 114.7(4)
C40 N4 C6 112.5(4)
C40 N4 C7 112.1(4)
C6 N4 C7 110.4(4)
C11 N10 C12 123.5(5)
C11 N10 H10 118.3
C12 N10 H10 118.3
C21 N20 C42 121.9(5)
C21 N20 H20 119.1
C42 N20 H20 119.1
C31 N30 C32 121.5(5)
C31 N30 H30 119.2
C32 N30 H30 119.2
C41 N40 C22 123.0(5)
C41 N40 H40 118.5
C22 N40 H40 118.5
N1 C1 C2 115.9(4)
N1 C1 H1B 108.3
C2 C1 H1B 108.3
N1 C1 H1A 108.3
C2 C1 H1A 108.3
H1B C1 H1A 107.4
N2 C2 C1 116.4(5)
N2 C2 H2B 108.2
C1 C2 H2B 108.2
N2 C2 H2A 108.2
C1 C2 H2A 108.2
H2B C2 H2A 107.3
N2 C3 C4 112.5(4)
N2 C3 H3B 109.1
C4 C3 H3B 109.1
N2 C3 H3A 109.1
C4 C3 H3A 109.1
H3B C3 H3A 107.8
N3 C4 C3 112.3(4)
N3 C4 H4B 109.2
C3 C4 H4B 109.2
N3 C4 H4A 109.2
C3 C4 H4A 109.2
H4B C4 H4A 107.9
N3 C5 C6 115.6(4)
N3 C5 H5B 108.4
C6 C5 H5B 108.4
N3 C5 H5A 108.4
C6 C5 H5A 108.4
H5B C5 H5A 107.4
N4 C6 C5 116.8(4)
N4 C6 H6B 108.1
C5 C6 H6B 108.1
N4 C6 H6A 108.1
C5 C6 H6A 108.1
H6B C6 H6A 107.3
N4 C7 C8 112.5(4)
N4 C7 H7B 109.1
C8 C7 H7B 109.1
N4 C7 H7A 109.1
C8 C7 H7A 109.1
H7B C7 H7A 107.8
N1 C8 C7 111.4(4)
N1 C8 H8B 109.4
C7 C8 H8B 109.4
N1 C8 H8A 109.3
C7 C8 H8A 109.3
H8B C8 H8A 108.0
N1 C10 C11 118.1(5)
N1 C10 H10B 107.8
C11 C10 H10B 107.8
N1 C10 H10A 107.8
C11 C10 H10A 107.8
H10B C10 H10A 107.1
O1 C11 N10 123.8(5)
O1 C11 C10 122.4(5)
N10 C11 C10 113.8(5)
N10 C12 H12C 109.5
N10 C12 H12B 109.5
H12C C12 H12B 109.5
N10 C12 H12A 109.5
H12C C12 H12A 109.5
H12B C12 H12A 109.5
N2 C20 C21 113.4(4)
N2 C20 H20B 108.9
C21 C20 H20B 108.9
N2 C20 H20A 108.9
C21 C20 H20A 108.9
H20B C20 H20A 107.7
O2 C21 N20 123.0(5)
O2 C21 C20 121.5(5)
N20 C21 C20 115.5(5)
N40 C22 H22C 109.5
N40 C22 H22B 109.5
H22C C22 H22B 109.5
N40 C22 H22A 109.5
H22C C22 H22A 109.5
H22B C22 H22A 109.5
N3 C30 C31 117.2(4)
N3 C30 H30B 108.0
C31 C30 H30B 108.0
N3 C30 H30A 108.0
C31 C30 H30A 108.0
H30B C30 H30A 107.2
O3 C31 N30 122.6(5)
O3 C31 C30 123.6(4)
N30 C31 C30 113.8(5)
N30 C32 H32C 109.5
N30 C32 H32B 109.5
H32C C32 H32B 109.5
N30 C32 H32A 109.5
H32C C32 H32A 109.5
H32B C32 H32A 109.5
N4 C40 C41 115.2(4)
N4 C40 H40B 108.5
C41 C40 H40B 108.5
N4 C40 H40A 108.5
C41 C40 H40A 108.5
H40B C40 H40A 107.5
O4 C41 N40 122.3(5)
O4 C41 C40 120.2(5)
N40 C41 C40 117.5(5)
N20 C42 H42C 109.5
N20 C42 H42B 109.5
H42C C42 H42B 109.5
N20 C42 H42A 109.5
H42C C42 H42A 109.5
H42B C42 H42A 109.5
H2WB O2W H2WA 82.3

loop_
_geom_bond_atom_site_label_1
_geom_bond_atom_site_label_2
_geom_bond_distance
O1 C11 1.235(6)
O2 C21 1.235(6)
O3 C31 1.224(6)
O4 C41 1.255(6)
N1 C10 1.448(7)
N1 C8 1.465(7)
N1 C1 1.475(7)
N2 C20 1.453(7)
N2 C2 1.462(7)
N2 C3 1.477(7)
N3 C30 1.442(6)
N3 C5 1.464(6)
N3 C4 1.474(7)
N4 C40 1.454(7)
N4 C6 1.468(7)
N4 C7 1.473(6)
N10 C11 1.315(7)
N10 C12 1.473(7)
N10 H10 0.8800
N20 C21 1.336(7)
N20 C42 1.449(7)
N20 H20 0.8800
N30 C31 1.336(7)
N30 C32 1.460(7)
N30 H30 0.8800
N40 C41 1.343(7)
N40 C22 1.448(7)
N40 H40 0.8800
C1 C2 1.515(8)
C1 H1B 0.9900
C1 H1A 0.9900
C2 H2B 0.9900
C2 H2A 0.9900
C3 C4 1.513(7)
C3 H3B 0.9900
C3 H3A 0.9900
C4 H4B 0.9900
C4 H4A 0.9900
C5 C6 1.512(7)
C5 H5B 0.9900
C5 H5A 0.9900
C6 H6B 0.9900
C6 H6A 0.9900
C7 C8 1.510(7)
C7 H7B 0.9900
C7 H7A 0.9900
C8 H8B 0.9900
C8 H8A 0.9900
C10 C11 1.542(7)
C10 H10B 0.9900
C10 H10A 0.9900
C12 H12C 0.9800
C12 H12B 0.9800
C12 H12A 0.9800
C20 C21 1.518(8)
C20 H20B 0.9900
C20 H20A 0.9900
C22 H22C 0.9800
C22 H22B 0.9800
C22 H22A 0.9800
C30 C31 1.540(8)
C30 H30B 0.9900
C30 H30A 0.9900
C32 H32C 0.9800
C32 H32B 0.9800
C32 H32A 0.9800
C40 C41 1.488(8)
C40 H40B 0.9900
C40 H40A 0.9900
C42 H42C 0.9800
C42 H42B 0.9800
C42 H42A 0.9800
O1W H1WA 0.9368
O2W H2WB 0.9881
O2W H2WA 1.1007

loop_
_geom_torsion_atom_site_label_1
_geom_torsion_atom_site_label_2
_geom_torsion_atom_site_label_3
_geom_torsion_atom_site_label_4
_geom_torsion
N1 C1 C2 N2 56.6(6)
N2 C3 C4 N3 67.5(5)
N3 C5 C6 N4 57.3(6)
N4 C7 C8 N1 65.4(6)
N1 C10 C11 O1 -2.8(7)
N2 C20 C21 O2 -173.8(5)
N3 C30 C31 O3 3.4(8)
N4 C40 C41 O4 -179.0(4)
